data_7028487
loop_
_publ_author_name
'Bushuev, Mark B.'
'Daletsky, Vasiliy A.'
'Pishchur, Denis P.'
'Gatilov, Yuri V.'
'Korolkov, Ilya V.'
'Nikolaenkova, Elena B.'
'Krivopalov, Viktor P.'

_publ_section_title
;
 Unprecedented bistability domain and interplay between spin crossover and
 polymorphism in a mononuclear iron(ii) complex.
;
_journal_issue 10
_journal_name_full 'Dalton transactions (Cambridge, England : 2003)'
_journal_page_first 3906
_journal_page_last 3910
_journal_paper_doi 10.1039/c3dt53440e
_journal_volume 43
_journal_year 2014
_chemical_formula_moiety 'C30 H30 Fe N10 2+, (B F4 1-)2, 0.11(H2 O)'
_chemical_formula_sum 'C30 H30.22 B2 F8 Fe N10 O1.11'
_chemical_formula_weight 778.06
_chemical_name_systematic
; 
Bis[4-(3,5-dimethyl-1H-pyrazol-1-yl)-2-(pyridin-2-yl)-6-methylpyrimidine]
iron(II) ditetrafluoroborate hydrate
;
_space_group_IT_number 14
_symmetry_cell_setting monoclinic
_symmetry_space_group_name_Hall '-P 2yn'
_symmetry_space_group_name_H-M 'P 1 21/n 1'
_atom_sites_solution_hydrogens geom
_atom_sites_solution_primary direct
_atom_sites_solution_secondary difmap
_audit_creation_method SHELXL-97
_cell_angle_alpha 90.00
_cell_angle_beta 108.034(12)
_cell_angle_gamma 90.00
_cell_formula_units_Z 4
_cell_length_a 12.035(2)
_cell_length_b 19.525(4)
_cell_length_c 15.481(2)
_cell_measurement_reflns_used 1221
_cell_measurement_temperature 200(2)
_cell_measurement_theta_max 18.80
_cell_measurement_theta_min 2.50
_cell_volume 3459.1(10)
_computing_cell_refinement 'Bruker SAINT'
_computing_data_collection 'Bruker APEX2'
_computing_data_reduction 'Bruker SAINT'
_computing_molecular_graphics 'Bruker SHELXTL'
_computing_publication_material 'Bruker SHELXTL'
_computing_structure_refinement 'SHELXL-97 (Sheldrick, 2008)'
_computing_structure_solution 'SHELXS-97 (Sheldrick, 2008)'
_diffrn_ambient_temperature 200(2)
_diffrn_measured_fraction_theta_full 0.975
_diffrn_measured_fraction_theta_max 0.975
_diffrn_measurement_device_type 'Bruker APEX-II CCD'
_diffrn_measurement_method '\f and \w scans'
_diffrn_radiation_monochromator graphite
_diffrn_radiation_source 'fine-focus sealed tube'
_diffrn_radiation_type MoK\a
_diffrn_radiation_wavelength 0.71073
_diffrn_reflns_av_R_equivalents 0.1489
_diffrn_reflns_av_sigmaI/netI 0.2126
_diffrn_reflns_limit_h_max 14
_diffrn_reflns_limit_h_min -14
_diffrn_reflns_limit_k_max 22
_diffrn_reflns_limit_k_min -22
_diffrn_reflns_limit_l_max 18
_diffrn_reflns_limit_l_min -18
_diffrn_reflns_number 19935
_diffrn_reflns_theta_full 25.13
_diffrn_reflns_theta_max 25.13
_diffrn_reflns_theta_min 1.73
_exptl_absorpt_coefficient_mu 0.518
_exptl_absorpt_correction_T_max 0.988
_exptl_absorpt_correction_T_min 0.814
_exptl_absorpt_correction_type multi-scan
_exptl_absorpt_process_details SADABS-2008/1
_exptl_crystal_colour red
_exptl_crystal_density_diffrn 1.463
_exptl_crystal_density_method 'not measured'
_exptl_crystal_description needle
_exptl_crystal_F_000 1555.4
_exptl_crystal_size_max 0.56
_exptl_crystal_size_mid 0.03
_exptl_crystal_size_min 0.02
_refine_diff_density_max 0.455
_refine_diff_density_min -0.612
_refine_diff_density_rms 0.159
_refine_ls_extinction_method none
_refine_ls_goodness_of_fit_ref 0.983
_refine_ls_hydrogen_treatment constr
_refine_ls_matrix_type full
_refine_ls_number_parameters 494
_refine_ls_number_reflns 6041
_refine_ls_number_restraints 319
_refine_ls_restrained_S_all 0.964
_refine_ls_R_factor_all 0.1964
_refine_ls_R_factor_gt 0.0692
_refine_ls_shift/su_max 0.035
_refine_ls_shift/su_mean 0.001
_refine_ls_structure_factor_coef Fsqd
_refine_ls_weighting_details 'calc w=1/[\s^2^(Fo^2^)+(0.0907P)^2^+0.0000P] where P=(Fo^2^+2Fc^2^)/3'
_refine_ls_weighting_scheme calc
_refine_ls_wR_factor_gt 0.1435
_refine_ls_wR_factor_ref 0.2104
_reflns_number_gt 2643
_reflns_number_total 6041
_reflns_threshold_expression >2sigma(I)
_cod_data_source_file c3dt53440e.txt
_cod_data_source_block op234
_cod_depositor_comments
;
The following automatic conversions were performed:

'_symmetry_cell_setting' value 'Monoclinic' changed to 'monoclinic'
according to
/usr/data/users/saulius/automatic-downloads/current/RSC/lib/dictionaries/cif_core.dic
dictionary named 'cif_core.dic' version 2.4.2 from 2011-04-26.

Automatic conversion script
Id: cif_fix_values 2281 2013-09-26 08:29:07Z andrius 
;
_cod_original_cell_volume 3459.2(10)
_cod_original_sg_symbol_H-M 'P2(1)/n  '
_cod_database_code 7028487

loop_
_symmetry_equiv_pos_as_xyz
'x, y, z'
'-x+1/2, y+1/2, -z+1/2'
'-x, -y, -z'
'x-1/2, -y-1/2, z-1/2'

loop_
_atom_site_label
_atom_site_type_symbol
_atom_site_fract_x
_atom_site_fract_y
_atom_site_fract_z
_atom_site_U_iso_or_equiv
_atom_site_adp_type
_atom_site_occupancy
_atom_site_symmetry_multiplicity
_atom_site_calc_flag
_atom_site_refinement_flags
Fe1 Fe -0.03827(9) 0.73690(5) 1.11445(6) 0.0255(3) Uani 1 1 d .
N1 N -0.0407(5) 0.6406(3) 1.3470(3) 0.0290(14) Uani 1 1 d U
C1 C -0.0248(6) 0.6824(3) 1.2851(4) 0.0254(17) Uani 1 1 d U
N2 N -0.0470(5) 0.6676(3) 1.1962(3) 0.0223(13) Uani 1 1 d U
C2 C -0.0884(6) 0.6054(4) 1.1679(4) 0.0285(18) Uani 1 1 d U
N3 N 0.0175(5) 0.7897(3) 1.2297(3) 0.0251(14) Uani 1 1 d U
C3 C -0.1093(6) 0.5583(3) 1.2255(4) 0.0313(18) Uani 1 1 d U
H3A H -0.1400 0.5143 1.2052 0.038 Uiso 1 1 calc R
N4 N -0.1116(5) 0.5994(3) 1.0732(4) 0.0310(15) Uani 1 1 d U
C4 C -0.0833(6) 0.5782(4) 1.3167(5) 0.0326(18) Uani 1 1 d U
N5 N -0.0969(5) 0.6595(3) 1.0288(3) 0.0259(14) Uani 1 1 d U
C5 C -0.1061(7) 0.5313(4) 1.3849(4) 0.048(2) Uani 1 1 d U
H5A H -0.0836 0.5537 1.4444 0.072 Uiso 1 1 calc R
H5B H -0.0604 0.4892 1.3885 0.072 Uiso 1 1 calc R
H5C H -0.1895 0.5199 1.3667 0.072 Uiso 1 1 calc R
N6 N -0.1317(5) 0.9062(3) 0.9540(4) 0.0319(15) Uani 1 1 d U
C6 C 0.0158(6) 0.7541(3) 1.3049(4) 0.0302(18) Uani 1 1 d U
N7 N -0.0343(5) 0.8083(3) 1.0349(3) 0.0243(14) Uani 1 1 d U
C7 C 0.0459(7) 0.7845(3) 1.3909(4) 0.0342(18) Uani 1 1 d U
H7A H 0.0487 0.7578 1.4428 0.041 Uiso 1 1 calc R
N8 N -0.1958(5) 0.7762(3) 1.0978(3) 0.0238(13) Uani 1 1 d U
C8 C 0.0712(7) 0.8530(4) 1.3996(5) 0.041(2) Uani 1 1 d U
H8A H 0.0882 0.8750 1.4570 0.049 Uiso 1 1 calc R
N9 N 0.1422(5) 0.7683(3) 1.0397(3) 0.0300(14) Uani 1 1 d U
C9 C 0.0717(7) 0.8891(4) 1.3246(5) 0.039(2) Uani 1 1 d U
H9A H 0.0898 0.9366 1.3294 0.047 Uiso 1 1 calc R
N10 N 0.1212(5) 0.7248(3) 1.1049(3) 0.0288(14) Uani 1 1 d U
C10 C 0.0459(6) 0.8565(4) 1.2410(4) 0.0344(19) Uani 1 1 d U
H10A H 0.0484 0.8824 1.1897 0.041 Uiso 1 1 calc R
C11 C -0.1197(7) 0.6414(4) 0.9420(4) 0.035(2) Uani 1 1 d U
C12 C -0.1482(7) 0.5715(4) 0.9312(5) 0.043(2) Uani 1 1 d U
H12A H -0.1673 0.5467 0.8758 0.051 Uiso 1 1 calc R
C13 C -0.1440(7) 0.5454(4) 1.0136(5) 0.041(2) Uani 1 1 d U
C14 C -0.1159(8) 0.6922(4) 0.8708(4) 0.050(2) Uani 1 1 d U
H14A H -0.0932 0.7372 0.8990 0.075 Uiso 1 1 calc R
H14B H -0.1933 0.6955 0.8253 0.075 Uiso 1 1 calc R
H14C H -0.0587 0.6774 0.8413 0.075 Uiso 1 1 calc R
C15 C -0.1696(8) 0.4751(4) 1.0398(5) 0.058(3) Uani 1 1 d U
H15A H -0.1899 0.4454 0.9861 0.088 Uiso 1 1 calc R
H15B H -0.2353 0.4769 1.0646 0.088 Uiso 1 1 calc R
H15C H -0.1005 0.4568 1.0858 0.088 Uiso 1 1 calc R
C16 C -0.1248(6) 0.8524(4) 1.0081(4) 0.0257(17) Uani 1 1 d U
C17 C 0.0572(6) 0.8185(3) 1.0052(4) 0.0269(17) Uani 1 1 d U
C18 C 0.0578(7) 0.8734(4) 0.9478(4) 0.0332(19) Uani 1 1 d U
H18A H 0.1218 0.8810 0.9254 0.040 Uiso 1 1 calc R
C19 C -0.0385(7) 0.9166(3) 0.9247(4) 0.0311(18) Uani 1 1 d U
C20 C -0.0407(7) 0.9786(4) 0.8671(5) 0.046(2) Uani 1 1 d U
H20A H -0.1141 1.0035 0.8583 0.068 Uiso 1 1 calc R
H20B H -0.0347 0.9644 0.8080 0.068 Uiso 1 1 calc R
H20C H 0.0253 1.0085 0.8975 0.068 Uiso 1 1 calc R
C21 C -0.2185(6) 0.8345(3) 1.0469(4) 0.0263(17) Uani 1 1 d U
C22 C -0.3178(7) 0.8721(4) 1.0344(4) 0.0339(19) Uani 1 1 d U
H22A H -0.3320 0.9116 0.9967 0.041 Uiso 1 1 calc R
C23 C -0.3978(7) 0.8517(4) 1.0777(5) 0.041(2) Uani 1 1 d U
H23A H -0.4660 0.8781 1.0719 0.049 Uiso 1 1 calc R
C24 C -0.3769(7) 0.7934(4) 1.1283(5) 0.0364(19) Uani 1 1 d U
H24A H -0.4309 0.7782 1.1578 0.044 Uiso 1 1 calc R
C25 C -0.2758(6) 0.7564(4) 1.1364(4) 0.0347(19) Uani 1 1 d U
H25A H -0.2628 0.7153 1.1709 0.042 Uiso 1 1 calc R
C26 C 0.2150(7) 0.6841(4) 1.1305(5) 0.037(2) Uani 1 1 d U
C27 C 0.2934(7) 0.7007(4) 1.0836(5) 0.045(2) Uani 1 1 d U
H27A H 0.3660 0.6789 1.0901 0.054 Uiso 1 1 calc R
C28 C 0.2475(7) 0.7532(4) 1.0277(5) 0.040(2) Uani 1 1 d U
C29 C 0.2255(7) 0.6300(4) 1.1997(5) 0.047(2) Uani 1 1 d U
H29A H 0.1560 0.6305 1.2198 0.071 Uiso 1 1 calc R
H29B H 0.2951 0.6384 1.2517 0.071 Uiso 1 1 calc R
H29C H 0.2324 0.5852 1.1731 0.071 Uiso 1 1 calc R
C30 C 0.2934(8) 0.7911(4) 0.9615(6) 0.067(3) Uani 1 1 d U
H30A H 0.3698 0.7724 0.9636 0.101 Uiso 1 1 calc R
H30B H 0.3016 0.8398 0.9777 0.101 Uiso 1 1 calc R
H30C H 0.2388 0.7859 0.9000 0.101 Uiso 1 1 calc R
F1 F 0.9548(6) 0.6038(4) 0.7108(4) 0.096(3) Uani 0.948(12) 1 d PU
B1 B 0.8519(10) 0.5687(5) 0.6715(7) 0.050(3) Uani 1 1 d DU
F2 F 0.8483(5) 0.5473(3) 0.5866(3) 0.0920(19) Uani 1 1 d DU
F3 F 0.7558(5) 0.6104(4) 0.6658(4) 0.080(2) Uani 0.948(12) 1 d PU
F4 F 0.8466(6) 0.5146(3) 0.7245(4) 0.086(3) Uani 0.948(12) 1 d PU
F1A F 0.749(3) 0.564(5) 0.688(4) 0.05(3) Uiso 0.052(12) 1 d PD
F3A F 0.934(5) 0.545(4) 0.744(2) 0.05(3) Uiso 0.052(12) 1 d PD
F4A F 0.874(9) 0.6377(14) 0.667(4) 0.08(4) Uiso 0.052(12) 1 d PD
B2 B 0.0835(11) 0.9220(6) 0.6774(7) 0.059(3) Uani 1 1 d DU
F5 F 0.1165(12) 0.8694(6) 0.7417(6) 0.134(5) Uani 0.855(17) 1 d PU
F6 F 0.1360(5) 0.9821(4) 0.7186(6) 0.094(4) Uani 0.855(17) 1 d PU
F7 F 0.1346(7) 0.9055(4) 0.6112(3) 0.070(3) Uani 0.855(17) 1 d PU
F8 F -0.0325(7) 0.9298(6) 0.6467(8) 0.094(4) Uani 0.855(17) 1 d PU
F5A F 0.071(5) 0.8742(19) 0.609(2) 0.093(18) Uiso 0.145(17) 1 d PD
F6A F -0.029(2) 0.938(3) 0.670(3) 0.032(13) Uiso 0.145(17) 1 d PD
F7A F 0.131(4) 0.976(2) 0.647(4) 0.14(3) Uiso 0.145(17) 1 d PD
F8A F 0.141(3) 0.896(2) 0.7572(17) 0.046(14) Uiso 0.145(17) 1 d PD
O1 O 0.176(6) 0.107(3) 0.615(4) 0.085 Uiso 0.105(10) 1 d P

loop_
_atom_site_aniso_label
_atom_site_aniso_U_11
_atom_site_aniso_U_22
_atom_site_aniso_U_33
_atom_site_aniso_U_23
_atom_site_aniso_U_13
_atom_site_aniso_U_12
Fe1 0.0336(6) 0.0201(6) 0.0255(5) 0.0032(5) 0.0131(4) 0.0030(6)
N1 0.039(4) 0.020(4) 0.030(3) 0.006(3) 0.014(3) 0.002(3)
C1 0.034(5) 0.014(4) 0.030(4) 0.004(3) 0.012(3) 0.004(3)
N2 0.031(4) 0.013(3) 0.024(3) 0.000(2) 0.010(3) -0.004(3)
C2 0.033(5) 0.027(5) 0.030(4) 0.002(3) 0.015(4) 0.006(4)
N3 0.029(4) 0.017(3) 0.030(3) 0.004(3) 0.011(3) 0.000(3)
C3 0.043(5) 0.018(4) 0.036(4) 0.001(3) 0.016(4) 0.004(4)
N4 0.043(4) 0.020(3) 0.033(3) 0.001(3) 0.016(3) -0.003(3)
C4 0.034(5) 0.023(4) 0.046(4) 0.010(4) 0.020(4) 0.010(4)
N5 0.035(4) 0.021(3) 0.027(3) 0.000(3) 0.017(3) 0.001(3)
C5 0.071(6) 0.034(5) 0.040(4) 0.010(4) 0.020(4) -0.010(5)
N6 0.044(4) 0.024(4) 0.031(3) 0.004(3) 0.017(3) -0.001(3)
C6 0.038(5) 0.025(4) 0.031(4) 0.004(3) 0.015(3) -0.005(4)
N7 0.035(4) 0.021(3) 0.021(3) 0.002(2) 0.015(3) 0.005(3)
C7 0.045(5) 0.033(5) 0.027(4) 0.006(4) 0.015(4) -0.002(4)
N8 0.029(4) 0.020(3) 0.023(3) 0.000(3) 0.009(3) 0.002(3)
C8 0.056(6) 0.030(5) 0.040(4) -0.007(4) 0.020(4) -0.006(4)
N9 0.032(4) 0.024(3) 0.038(3) 0.005(3) 0.016(3) 0.002(3)
C9 0.053(6) 0.022(4) 0.040(4) -0.004(4) 0.012(4) -0.012(4)
N10 0.038(4) 0.024(4) 0.028(3) 0.008(3) 0.015(3) 0.001(3)
C10 0.046(5) 0.023(5) 0.029(4) 0.002(3) 0.003(4) -0.007(4)
C11 0.044(5) 0.040(5) 0.022(4) -0.003(3) 0.011(4) 0.004(4)
C12 0.060(6) 0.035(5) 0.036(4) -0.012(4) 0.019(4) -0.008(4)
C13 0.050(6) 0.026(5) 0.048(5) -0.016(4) 0.015(4) -0.011(4)
C14 0.071(7) 0.055(6) 0.026(4) -0.009(4) 0.019(4) -0.008(5)
C15 0.097(8) 0.032(5) 0.047(5) -0.010(4) 0.022(5) -0.014(5)
C16 0.034(5) 0.024(4) 0.020(3) 0.000(3) 0.008(3) 0.002(4)
C17 0.029(4) 0.030(4) 0.019(3) 0.002(3) 0.003(3) -0.002(4)
C18 0.037(5) 0.032(5) 0.036(4) 0.004(4) 0.020(4) -0.003(4)
C19 0.048(5) 0.020(4) 0.023(4) 0.002(3) 0.008(4) 0.002(4)
C20 0.067(6) 0.030(5) 0.043(4) 0.009(4) 0.022(4) -0.006(4)
C21 0.031(5) 0.022(4) 0.023(3) -0.002(3) 0.004(3) 0.006(4)
C22 0.037(5) 0.031(5) 0.036(4) 0.000(3) 0.014(4) 0.007(4)
C23 0.040(5) 0.033(5) 0.052(5) -0.007(4) 0.017(4) 0.007(4)
C24 0.034(5) 0.040(5) 0.042(4) -0.002(4) 0.021(4) 0.001(4)
C25 0.038(5) 0.038(5) 0.029(4) -0.003(3) 0.011(4) -0.001(4)
C26 0.040(5) 0.024(5) 0.050(5) 0.004(4) 0.019(4) 0.006(4)
C27 0.037(5) 0.040(5) 0.060(5) 0.016(4) 0.020(4) 0.017(4)
C28 0.033(5) 0.037(5) 0.060(5) 0.001(4) 0.026(4) -0.003(4)
C29 0.046(6) 0.045(5) 0.052(5) 0.017(4) 0.016(4) 0.015(4)
C30 0.061(7) 0.065(7) 0.095(7) 0.022(5) 0.051(6) 0.012(5)
F1 0.068(5) 0.127(6) 0.110(5) -0.054(5) 0.052(4) -0.047(5)
B1 0.054(7) 0.055(7) 0.054(6) -0.012(5) 0.037(6) -0.012(6)
F2 0.112(5) 0.120(5) 0.061(3) -0.025(3) 0.051(3) -0.020(4)
F3 0.079(5) 0.072(5) 0.090(4) -0.002(4) 0.028(4) 0.016(4)
F4 0.102(6) 0.085(5) 0.073(4) 0.032(3) 0.033(4) -0.003(4)
B2 0.069(9) 0.056(8) 0.046(6) -0.008(6) 0.011(6) 0.000(7)
F5 0.228(12) 0.104(8) 0.092(6) 0.023(6) 0.083(6) 0.040(9)
F6 0.058(5) 0.094(6) 0.130(7) -0.069(5) 0.026(4) -0.008(4)
F7 0.075(6) 0.089(6) 0.051(4) -0.016(3) 0.028(3) 0.012(5)
F8 0.067(6) 0.101(7) 0.119(9) -0.047(6) 0.036(5) -0.028(5)

loop_
_atom_type_symbol
_atom_type_description
_atom_type_scat_dispersion_real
_atom_type_scat_dispersion_imag
_atom_type_scat_source
C C 0.0033 0.0016 'International Tables Vol C Tables 4.2.6.8 and 6.1.1.4'
H H 0.0000 0.0000 'International Tables Vol C Tables 4.2.6.8 and 6.1.1.4'
N N 0.0061 0.0033 'International Tables Vol C Tables 4.2.6.8 and 6.1.1.4'
O O 0.0106 0.0060 'International Tables Vol C Tables 4.2.6.8 and 6.1.1.4'
B B 0.0013 0.0007 'International Tables Vol C Tables 4.2.6.8 and 6.1.1.4'
F F 0.0171 0.0103 'International Tables Vol C Tables 4.2.6.8 and 6.1.1.4'
Fe Fe 0.3463 0.8444 'International Tables Vol C Tables 4.2.6.8 and 6.1.1.4'

loop_
_geom_angle_atom_site_label_1
_geom_angle_atom_site_label_2
_geom_angle_atom_site_label_3
_geom_angle
N7 Fe1 N2 177.4(2)
N7 Fe1 N10 79.5(2)
N2 Fe1 N10 102.8(2)
N7 Fe1 N8 81.1(2)
N2 Fe1 N8 96.6(2)
N10 Fe1 N8 160.5(2)
N7 Fe1 N3 97.7(2)
N2 Fe1 N3 80.9(2)
N10 Fe1 N3 93.6(2)
N8 Fe1 N3 87.7(2)
N7 Fe1 N5 101.7(2)
N2 Fe1 N5 79.6(2)
N10 Fe1 N5 90.6(2)
N8 Fe1 N5 94.6(2)
N3 Fe1 N5 160.6(2)
C1 N1 C4 115.5(5)
N1 C1 N2 125.6(6)
N1 C1 C6 123.1(6)
N2 C1 C6 111.2(5)
C2 N2 C1 117.7(5)
C2 N2 Fe1 121.9(4)
C1 N2 Fe1 119.9(4)
N2 C2 C3 121.8(6)
N2 C2 N4 110.6(6)
C3 C2 N4 127.5(7)
C10 N3 C6 117.0(5)
C10 N3 Fe1 128.3(4)
C6 N3 Fe1 114.3(4)
C2 C3 C4 116.4(7)
C2 C3 H3A 121.8
C4 C3 H3A 121.8
C13 N4 N5 111.4(5)
C13 N4 C2 133.4(6)
N5 N4 C2 115.2(5)
N1 C4 C3 122.9(6)
N1 C4 C5 116.3(6)
C3 C4 C5 120.7(7)
C11 N5 N4 104.8(5)
C11 N5 Fe1 142.5(5)
N4 N5 Fe1 112.4(4)
C4 C5 H5A 109.5
C4 C5 H5B 109.5
H5A C5 H5B 109.5
C4 C5 H5C 109.5
H5A C5 H5C 109.5
H5B C5 H5C 109.5
C16 N6 C19 115.7(6)
N3 C6 C7 121.9(6)
N3 C6 C1 113.4(5)
C7 C6 C1 124.7(6)
C17 N7 C16 118.2(6)
C17 N7 Fe1 122.1(5)
C16 N7 Fe1 119.7(5)
C8 C7 C6 119.5(6)
C8 C7 H7A 120.2
C6 C7 H7A 120.2
C25 N8 C21 117.1(6)
C25 N8 Fe1 128.4(5)
C21 N8 Fe1 114.2(4)
C9 C8 C7 118.8(6)
C9 C8 H8A 120.6
C7 C8 H8A 120.6
C28 N9 C17 134.3(6)
C28 N9 N10 110.4(6)
C17 N9 N10 115.2(6)
C8 C9 C10 120.0(6)
C8 C9 H9A 120.0
C10 C9 H9A 120.0
C26 N10 N9 104.4(6)
C26 N10 Fe1 142.8(5)
N9 N10 Fe1 112.1(4)
N3 C10 C9 122.7(6)
N3 C10 H10A 118.7
C9 C10 H10A 118.7
N5 C11 C12 110.1(6)
N5 C11 C14 121.6(7)
C12 C11 C14 128.3(6)
C13 C12 C11 108.4(6)
C13 C12 H12A 125.8
C11 C12 H12A 125.8
C12 C13 N4 105.3(6)
C12 C13 C15 130.5(7)
N4 C13 C15 124.2(6)
C11 C14 H14A 109.5
C11 C14 H14B 109.5
H14A C14 H14B 109.5
C11 C14 H14C 109.5
H14A C14 H14C 109.5
H14B C14 H14C 109.5
C13 C15 H15A 109.5
C13 C15 H15B 109.5
H15A C15 H15B 109.5
C13 C15 H15C 109.5
H15A C15 H15C 109.5
H15B C15 H15C 109.5
N6 C16 N7 125.8(6)
N6 C16 C21 122.4(6)
N7 C16 C21 111.7(6)
N7 C17 C18 120.2(7)
N7 C17 N9 110.3(6)
C18 C17 N9 129.4(7)
C19 C18 C17 117.6(7)
C19 C18 H18A 121.2
C17 C18 H18A 121.2
N6 C19 C18 122.4(6)
N6 C19 C20 117.3(7)
C18 C19 C20 120.3(7)
C19 C20 H20A 109.5
C19 C20 H20B 109.5
H20A C20 H20B 109.5
C19 C20 H20C 109.5
H20A C20 H20C 109.5
H20B C20 H20C 109.5
C22 C21 N8 122.8(6)
C22 C21 C16 124.1(6)
N8 C21 C16 113.0(6)
C21 C22 C23 118.9(7)
C21 C22 H22A 120.5
C23 C22 H22A 120.5
C24 C23 C22 119.0(7)
C24 C23 H23A 120.5
C22 C23 H23A 120.5
C23 C24 C25 119.2(7)
C23 C24 H24A 120.4
C25 C24 H24A 120.4
N8 C25 C24 122.9(7)
N8 C25 H25A 118.6
C24 C25 H25A 118.6
N10 C26 C27 110.7(6)
N10 C26 C29 120.9(7)
C27 C26 C29 128.5(7)
C28 C27 C26 107.7(7)
C28 C27 H27A 126.2
C26 C27 H27A 126.2
C27 C28 N9 106.9(6)
C27 C28 C30 130.6(8)
N9 C28 C30 122.5(7)
C26 C29 H29A 109.5
C26 C29 H29B 109.5
H29A C29 H29B 109.5
C26 C29 H29C 109.5
H29A C29 H29C 109.5
H29B C29 H29C 109.5
C28 C30 H30A 109.5
C28 C30 H30B 109.5
H30A C30 H30B 109.5
C28 C30 H30C 109.5
H30A C30 H30C 109.5
H30B C30 H30C 109.5
F4A F1 F3A 119(3)
F4A F1 B1 64(2)
F3A F1 B1 59.2(19)
F3A B1 F1A 108(3)
F3A B1 F4 51(4)
F1A B1 F4 67(4)
F3A B1 F2 120(2)
F1A B1 F2 114(2)
F4 B1 F2 110.6(8)
F3A B1 F4A 107(3)
F1A B1 F4A 106(3)
F4 B1 F4A 147(2)
F2 B1 F4A 101(2)
F3A B1 F1 58(4)
F1A B1 F1 135(3)
F4 B1 F1 108.9(9)
F2 B1 F1 109.5(7)
F4A B1 F1 52(4)
F3A B1 F3 130(2)
F1A B1 F3 42(4)
F4 B1 F3 107.5(7)
F2 B1 F3 109.8(8)
F4A B1 F3 66(4)
F1 B1 F3 110.6(8)
F1A F3 B1 66(2)
F1A F3 F4A 120(3)
B1 F3 F4A 56(2)
F3A F4 B1 63(2)
F3A F4 F1A 108(3)
B1 F4 F1A 56(2)
F3 F1A B1 72(3)
F3 F1A F4 126(2)
B1 F1A F4 57(2)
F4 F3A B1 65(2)
F4 F3A F1 127.3(19)
B1 F3A F1 63(2)
F1 F4A B1 64(2)
F1 F4A F3 114(2)
B1 F4A F3 58(2)
F8A B2 F8 124(2)
F8A B2 F7A 118(2)
F8 B2 F7A 107(2)
F8A B2 F6A 113(2)
F8 B2 F6A 16(2)
F7A B2 F6A 108(2)
F8A B2 F5A 111(2)
F8 B2 F5A 87(2)
F7A B2 F5A 102(2)
F6A B2 F5A 103(2)
F8A B2 F7 112(2)
F8 B2 F7 114.6(10)
F7A B2 F7 66(2)
F6A B2 F7 130(2)
F5A B2 F7 41(2)
F8A B2 F5 25.6(18)
F8 B2 F5 111.8(12)
F7A B2 F5 140(2)
F6A B2 F5 107(2)
F5A B2 F5 89.4(19)
F7 B2 F5 105.3(9)
F8A B2 F6 82.2(18)
F8 B2 F6 110.0(10)
F7A B2 F6 47(2)
F6A B2 F6 98(2)
F5A B2 F6 148(2)
F7 B2 F6 107.0(9)
F5 B2 F6 107.7(10)
F8A F5 B2 70(2)
F7A F6 B2 64.4(14)
F7A F6 F8A 103(2)
B2 F6 F8A 47.1(10)
F5A F7 B2 69.2(14)
F5A F7 F7A 119(2)
B2 F7 F7A 56.1(14)
F7 F5A B2 69.7(18)
F6 F7A B2 68.2(17)
F6 F7A F7 119(2)
B2 F7A F7 58.3(15)
F5 F8A B2 85(3)
F5 F8A F6 135(3)
B2 F8A F6 50.7(11)

loop_
_geom_bond_atom_site_label_1
_geom_bond_atom_site_label_2
_geom_bond_distance
Fe1 N7 1.870(5)
Fe1 N2 1.877(5)
Fe1 N10 1.984(6)
Fe1 N8 1.987(6)
Fe1 N3 1.989(5)
Fe1 N5 1.991(5)
N1 C1 1.318(7)
N1 C4 1.348(9)
C1 N2 1.349(7)
C1 C6 1.482(9)
N2 C2 1.334(8)
C2 C3 1.358(9)
C2 N4 1.409(8)
N3 C10 1.347(8)
N3 C6 1.361(7)
C3 C4 1.403(9)
C3 H3A 0.9500
N4 C13 1.375(8)
N4 N5 1.400(7)
C4 C5 1.487(9)
N5 C11 1.332(8)
C5 H5A 0.9800
C5 H5B 0.9800
C5 H5C 0.9800
N6 C16 1.329(8)
N6 C19 1.351(9)
C6 C7 1.399(9)
N7 C17 1.333(8)
N7 C16 1.349(8)
C7 C8 1.369(9)
C7 H7A 0.9500
N8 C25 1.338(8)
N8 C21 1.363(8)
C8 C9 1.360(9)
C8 H8A 0.9500
N9 C28 1.369(9)
N9 C17 1.398(8)
N9 N10 1.402(7)
C9 C10 1.387(9)
C9 H9A 0.9500
N10 C26 1.337(9)
C10 H10A 0.9500
C11 C12 1.404(10)
C11 C14 1.495(9)
C12 C13 1.359(9)
C12 H12A 0.9500
C13 C15 1.491(10)
C14 H14A 0.9800
C14 H14B 0.9800
C14 H14C 0.9800
C15 H15A 0.9800
C15 H15B 0.9800
C15 H15C 0.9800
C16 C21 1.475(9)
C17 C18 1.394(9)
C18 C19 1.387(10)
C18 H18A 0.9500
C19 C20 1.498(9)
C20 H20A 0.9800
C20 H20B 0.9800
C20 H20C 0.9800
C21 C22 1.364(9)
C22 C23 1.391(10)
C22 H22A 0.9500
C23 C24 1.361(10)
C23 H23A 0.9500
C24 C25 1.387(10)
C24 H24A 0.9500
C25 H25A 0.9500
C26 C27 1.394(10)
C26 C29 1.482(9)
C27 C28 1.344(10)
C27 H27A 0.9500
C28 C30 1.502(10)
C29 H29A 0.9800
C29 H29B 0.9800
C29 H29C 0.9800
C30 H30A 0.9800
C30 H30B 0.9800
C30 H30C 0.9800
F1 F4A 1.20(9)
F1 F3A 1.31(8)
F1 B1 1.380(11)
B1 F3A 1.331(18)
B1 F1A 1.345(18)
B1 F4 1.353(11)
B1 F2 1.366(10)
B1 F4A 1.378(19)
B1 F3 1.395(11)
F3 F1A 0.99(9)
F3 F4A 1.51(8)
F4 F3A 1.16(8)
F4 F1A 1.49(8)
B2 F8A 1.316(17)
B2 F8 1.337(14)
B2 F7A 1.351(17)
B2 F6A 1.354(18)
B2 F5A 1.381(17)
B2 F7 1.386(12)
B2 F5 1.399(13)
B2 F6 1.391(12)
F5 F8A 0.61(4)
F6 F7A 1.10(5)
F6 F8A 1.78(3)
F7 F5A 0.97(5)
F7 F7A 1.48(5)
